data_7005710
loop_
_publ_author_name
'Howard, Judith A. K.'
'Ilyashenko, Gennadiy'
'Sparkes, Hazel A.'
'Whiting, Andrew'

_publ_section_title
;
 Development of new transition metal catalysts for the oxidation of a
 hydroxamic acid with in situ Diels-Alder trapping of the acyl nitroso
 derivative.
;
_journal_issue 21
_journal_name_full 'Dalton transactions (Cambridge, England : 2003)'
_journal_page_first 2108
_journal_page_last 2111
_journal_paper_doi 10.1039/b704728b
_journal_year 2007
_chemical_absolute_configuration unk
_chemical_formula_moiety 'C48 H58 Cl2 Fe2 N2 O4, 0.3(C H2 Cl2)'
_chemical_formula_sum 'C48.3 H58.6 Cl2.6 Fe2 N2 O4'
_chemical_formula_weight 935.04
_chemical_melting_point ?
_chemical_name_common
;
Di-*\`i\`i*-alkoxo-(1-[(2-Hydroxy-3,5-di-*tert*-butyl-benzylidene)-amino]
-indan-2-ol)iron(III) chloride
;
_chemical_name_systematic
;
?
;
_space_group_IT_number 19
_symmetry_cell_setting orthorhombic
_symmetry_space_group_name_Hall 'P 2ac 2ab'
_symmetry_space_group_name_H-M 'P 21 21 21'
_atom_sites_solution_hydrogens geom
_atom_sites_solution_primary direct
_atom_sites_solution_secondary difmap
_audit_creation_method SHELXL-97
_cell_angle_alpha 90.00
_cell_angle_beta 90.00
_cell_angle_gamma 90.00
_cell_formula_units_Z 4
_cell_length_a 12.370(3)
_cell_length_b 17.427(2)
_cell_length_c 22.378(5)
_cell_measurement_reflns_used 7625
_cell_measurement_temperature 120(2)
_cell_measurement_theta_max 26.101
_cell_measurement_theta_min 2.214
_cell_volume 4824.1(17)
_computing_cell_refinement 'SMART (Bruker, 1998)'
_computing_data_collection 'SMART (Bruker, 1998)'
_computing_data_reduction 'SAINT (Bruker, 1998)'
_computing_molecular_graphics 'ORTEP3 for Windows (Farrugia, 1997)'
_computing_publication_material 'WinGX publication routines (Farrugia, 1999)'
_computing_structure_refinement 'SHELXL-97 (Sheldrick, 1997)'
_computing_structure_solution 'SHELXS-97 (Sheldrick, 1990)'
_diffrn_ambient_temperature 120(2)
_diffrn_detector_area_resol_mean 8
_diffrn_measured_fraction_theta_full 0.982
_diffrn_measured_fraction_theta_max 0.979
_diffrn_measurement_device_type 'Bruker SMART 1K CCD Detector'
_diffrn_measurement_method \w
_diffrn_radiation_monochromator graphite
_diffrn_radiation_source 'fine-focus sealed tube'
_diffrn_radiation_type MoK\a
_diffrn_radiation_wavelength 0.71073
_diffrn_reflns_av_R_equivalents 0.0616
_diffrn_reflns_av_sigmaI/netI 0.0830
_diffrn_reflns_limit_h_max 15
_diffrn_reflns_limit_h_min -15
_diffrn_reflns_limit_k_max 18
_diffrn_reflns_limit_k_min -21
_diffrn_reflns_limit_l_max 27
_diffrn_reflns_limit_l_min -27
_diffrn_reflns_number 23875
_diffrn_reflns_theta_full 25.00
_diffrn_reflns_theta_max 26.36
_diffrn_reflns_theta_min 1.48
_exptl_absorpt_coefficient_mu 0.788
_exptl_absorpt_correction_T_max 1.0000
_exptl_absorpt_correction_T_min 0.7026
_exptl_absorpt_correction_type multi-scan
_exptl_absorpt_process_details 'SADABS, (G. Sheldrick, 1998)'
_exptl_crystal_colour dark_red
_exptl_crystal_density_diffrn 1.287
_exptl_crystal_density_method 'not measured'
_exptl_crystal_description plate
_exptl_crystal_F_000 1962
_exptl_crystal_size_max 0.20
_exptl_crystal_size_mid 0.08
_exptl_crystal_size_min 0.02
_refine_diff_density_max 0.658
_refine_diff_density_min -0.681
_refine_diff_density_rms 0.083
_refine_ls_abs_structure_details 'Flack H D (1983), Acta Cryst. A39, 876-881'
_refine_ls_abs_structure_Flack 0.04(2)
_refine_ls_extinction_method none
_refine_ls_goodness_of_fit_ref 1.067
_refine_ls_hydrogen_treatment constr
_refine_ls_matrix_type full
_refine_ls_number_parameters 548
_refine_ls_number_reflns 9356
_refine_ls_number_restraints 96
_refine_ls_restrained_S_all 1.075
_refine_ls_R_factor_all 0.0824
_refine_ls_R_factor_gt 0.0553
_refine_ls_shift/su_max 0.001
_refine_ls_shift/su_mean 0.000
_refine_ls_structure_factor_coef Fsqd
_refine_ls_weighting_details 'calc w=1/[\s^2^(Fo^2^)+(0.0392P)^2^+5.1434P] where P=(Fo^2^+2Fc^2^)/3'
_refine_ls_weighting_scheme calc
_refine_ls_wR_factor_gt 0.1096
_refine_ls_wR_factor_ref 0.1201
_reflns_number_gt 7254
_reflns_number_total 9356
_reflns_threshold_expression >2sigma(I)
_cod_data_source_file b704728b.txt
_cod_data_source_block 06srv291
_cod_depositor_comments
;
The following automatic conversions were performed:
'_symmetry_cell_setting' value 'Orthorhombic' changed to 'orthorhombic'
according to '/home/saulius/struct/CIF-dictionaries/cif_core.dic'
dictionary named 'cif_core.dic' version 2.4.1 from 2010-06-29.

Automatic conversion script
Id: cif_fix_enum 1527 2010-12-29 10:47:43Z saulius 

The following automatic conversions were performed:

'_chemical_melting_point' value 'not measured' was changed to '?' -
the value is undefined or not given.

Automatic conversion script
Id: cif_fix_values 1646 2011-03-28 12:23:43Z adriana 
;
_cod_original_formula_sum 'C48.30 H58.60 Cl2.60 Fe2 N2 O4'
_cod_database_code 7005710

loop_
_symmetry_equiv_pos_as_xyz
'x, y, z'
'-x+1/2, -y, z+1/2'
'x+1/2, -y+1/2, -z'
'-x, y+1/2, -z+1/2'

loop_
_atom_site_label
_atom_site_type_symbol
_atom_site_fract_x
_atom_site_fract_y
_atom_site_fract_z
_atom_site_U_iso_or_equiv
_atom_site_adp_type
_atom_site_occupancy
_atom_site_symmetry_multiplicity
_atom_site_calc_flag
_atom_site_refinement_flags
_atom_site_disorder_assembly
_atom_site_disorder_group
Fe1 Fe 0.20345(5) 0.66027(4) 0.93816(3) 0.01796(16) Uani 1 1 d . . .
Fe2 Fe 0.26075(5) 0.54645(4) 1.04275(3) 0.01813(16) Uani 1 1 d . . .
Cl1 Cl 0.02538(9) 0.66501(9) 0.93454(7) 0.0356(3) Uani 1 1 d . . .
Cl2 Cl 0.11302(11) 0.51840(8) 1.09458(6) 0.0308(3) Uani 1 1 d . . .
Cl3 Cl 0.8059(5) 0.5230(4) 0.8842(3) 0.0576(15) Uiso 0.30 1 d P . .
Cl4 Cl 0.7269(6) 0.4228(4) 0.9729(3) 0.081(2) Uiso 0.30 1 d P . .
O1 O 0.2445(3) 0.66984(19) 0.85791(13) 0.0217(7) Uani 1 1 d . . .
O2 O 0.2472(3) 0.65545(18) 1.02451(13) 0.0213(7) Uani 1 1 d . . .
O3 O 0.2313(2) 0.55073(18) 0.95387(13) 0.0200(7) Uani 1 1 d . . .
O4 O 0.3813(3) 0.55113(19) 1.09398(14) 0.0212(7) Uani 1 1 d . . .
N1 N 0.2760(3) 0.7664(2) 0.95168(16) 0.0177(9) Uani 1 1 d . . .
N2 N 0.3255(3) 0.4438(2) 1.01074(17) 0.0181(9) Uani 1 1 d . . .
C1 C 0.2955(4) 0.7194(3) 1.0544(2) 0.0213(11) Uani 1 1 d . . .
H1 H 0.3743 0.7103 1.0614 0.026 Uiso 1 1 calc R . .
C2 C 0.2372(5) 0.7374(3) 1.1130(2) 0.0282(13) Uani 1 1 d . . .
H2A H 0.2046 0.6905 1.1303 0.034 Uiso 1 1 calc R . .
H2B H 0.2875 0.7601 1.1426 0.034 Uiso 1 1 calc R . .
C3 C 0.1516(4) 0.7940(3) 1.0953(2) 0.0209(11) Uani 1 1 d . . .
C4 C 0.0637(4) 0.8211(3) 1.1271(2) 0.0267(13) Uani 1 1 d . . .
H4 H 0.0495 0.8026 1.1662 0.032 Uiso 1 1 calc R . .
C5 C -0.0033(4) 0.8754(3) 1.1014(2) 0.0299(13) Uani 1 1 d . . .
H5 H -0.0640 0.8939 1.1230 0.036 Uiso 1 1 calc R . .
C6 C 0.0172(4) 0.9029(3) 1.0445(2) 0.0282(12) Uani 1 1 d . . .
H6 H -0.0295 0.9403 1.0276 0.034 Uiso 1 1 calc R . .
C7 C 0.1051(4) 0.8765(3) 1.0119(2) 0.0254(12) Uani 1 1 d . . .
H7 H 0.1194 0.8953 0.9728 0.030 Uiso 1 1 calc R . .
C8 C 0.1710(3) 0.8224(3) 1.0378(2) 0.0188(11) Uani 1 1 d . . .
C9 C 0.2778(4) 0.7907(3) 1.0148(2) 0.0193(11) Uani 1 1 d . . .
H9 H 0.3370 0.8288 1.0215 0.023 Uiso 1 1 calc R . .
C10 C 0.3324(4) 0.8050(3) 0.9137(2) 0.0209(11) Uani 1 1 d . . .
H10 H 0.3722 0.8476 0.9285 0.025 Uiso 1 1 calc R . .
C11 C 0.3402(4) 0.7885(3) 0.8500(2) 0.0187(11) Uani 1 1 d . . .
C12 C 0.3991(4) 0.8412(3) 0.8157(2) 0.0239(11) Uani 1 1 d . . .
H12 H 0.4336 0.8835 0.8345 0.029 Uiso 1 1 calc R . .
C13 C 0.4071(4) 0.8317(3) 0.7538(2) 0.0225(11) Uani 1 1 d . . .
C14 C 0.3532(4) 0.7696(3) 0.7289(2) 0.0221(11) Uani 1 1 d . . .
H14 H 0.3562 0.7639 0.6867 0.026 Uiso 1 1 calc R . .
C15 C 0.2947(4) 0.7146(3) 0.7612(2) 0.0197(10) Uani 1 1 d . . .
C16 C 0.2918(4) 0.7232(3) 0.8240(2) 0.0196(11) Uani 1 1 d . . .
C17 C 0.4746(5) 0.8889(3) 0.7165(2) 0.0295(13) Uani 1 1 d . . .
C18 C 0.4336(5) 0.9715(3) 0.7273(3) 0.0417(16) Uani 1 1 d . . .
H18A H 0.4381 0.9836 0.7700 0.063 Uiso 1 1 calc R . .
H18B H 0.3584 0.9757 0.7140 0.063 Uiso 1 1 calc R . .
H18C H 0.4785 1.0077 0.7046 0.063 Uiso 1 1 calc R . .
C19 C 0.5931(4) 0.8841(4) 0.7358(3) 0.0390(15) Uani 1 1 d . . .
H19A H 0.6181 0.8309 0.7325 0.059 Uiso 1 1 calc R . .
H19B H 0.6001 0.9013 0.7773 0.059 Uiso 1 1 calc R . .
H19C H 0.6371 0.9170 0.7099 0.059 Uiso 1 1 calc R . .
C20 C 0.4677(5) 0.8711(4) 0.6494(3) 0.0480(18) Uani 1 1 d . . .
H20A H 0.5127 0.9075 0.6272 0.072 Uiso 1 1 calc R . .
H20B H 0.3925 0.8756 0.6361 0.072 Uiso 1 1 calc R . .
H20C H 0.4935 0.8187 0.6422 0.072 Uiso 1 1 calc R . .
C21 C 0.2384(4) 0.6477(3) 0.7296(2) 0.0220(11) Uani 1 1 d . . .
C22 C 0.1166(4) 0.6472(3) 0.7451(2) 0.0276(12) Uani 1 1 d . . .
H22A H 0.0824 0.6021 0.7269 0.041 Uiso 1 1 calc R . .
H22B H 0.0826 0.6939 0.7295 0.041 Uiso 1 1 calc R . .
H22C H 0.1075 0.6452 0.7885 0.041 Uiso 1 1 calc R . .
C23 C 0.2924(5) 0.5729(3) 0.7474(2) 0.0255(12) Uani 1 1 d . . .
H23A H 0.3699 0.5758 0.7387 0.038 Uiso 1 1 calc R . .
H23B H 0.2602 0.5305 0.7248 0.038 Uiso 1 1 calc R . .
H23C H 0.2819 0.5641 0.7903 0.038 Uiso 1 1 calc R . .
C24 C 0.2485(5) 0.6530(3) 0.6611(2) 0.0286(12) Uani 1 1 d . . .
H24A H 0.3251 0.6542 0.6499 0.043 Uiso 1 1 calc R . .
H24B H 0.2130 0.7000 0.6470 0.043 Uiso 1 1 calc R . .
H24C H 0.2137 0.6083 0.6427 0.043 Uiso 1 1 calc R . .
C25 C 0.2444(5) 0.4857(3) 0.9162(2) 0.0311(6) Uani 1 1 d U . .
H25 H 0.3030 0.4944 0.8862 0.037 Uiso 1 1 calc R . .
C26 C 0.1379(4) 0.4639(3) 0.8855(2) 0.0328(6) Uani 1 1 d U . .
H26A H 0.0913 0.5096 0.8800 0.039 Uiso 1 1 calc R . .
H26B H 0.1516 0.4402 0.8460 0.039 Uiso 1 1 calc R . .
C27 C 0.0868(5) 0.4079(3) 0.9270(2) 0.0351(6) Uani 1 1 d U . .
C28 C -0.0182(5) 0.3802(3) 0.9280(3) 0.0387(6) Uani 1 1 d U . .
H28 H -0.0698 0.3977 0.8997 0.046 Uiso 1 1 calc R . .
C29 C -0.0475(5) 0.3256(4) 0.9717(2) 0.0405(7) Uani 1 1 d U . .
H29 H -0.1192 0.3060 0.9725 0.049 Uiso 1 1 calc R . .
C30 C 0.0266(5) 0.3004(4) 1.0132(3) 0.0396(7) Uani 1 1 d U . .
H30 H 0.0049 0.2650 1.0432 0.047 Uiso 1 1 calc R . .
C31 C 0.1336(5) 0.3264(3) 1.0116(2) 0.0365(6) Uani 1 1 d U . .
H31 H 0.1856 0.3076 1.0391 0.044 Uiso 1 1 calc R . .
C32 C 0.1619(5) 0.3806(3) 0.9685(2) 0.0339(6) Uani 1 1 d U . .
C33 C 0.2708(4) 0.4152(3) 0.9572(2) 0.0315(6) Uani 1 1 d U . .
H33 H 0.3181 0.3779 0.9355 0.038 Uiso 1 1 calc R . .
C34 C 0.4113(4) 0.4108(3) 1.0296(2) 0.0214(11) Uani 1 1 d . . .
H34 H 0.4331 0.3659 1.0088 0.026 Uiso 1 1 calc R . .
C35 C 0.4784(4) 0.4341(3) 1.0788(2) 0.0196(11) Uani 1 1 d . . .
C36 C 0.5645(4) 0.3854(3) 1.0950(2) 0.0257(12) Uani 1 1 d . . .
H36 H 0.5743 0.3388 1.0736 0.031 Uiso 1 1 calc R . .
C37 C 0.6345(4) 0.4028(3) 1.1402(2) 0.0284(13) Uani 1 1 d . . .
C38 C 0.6154(4) 0.4726(3) 1.1708(2) 0.0228(11) Uani 1 1 d . . .
H38 H 0.6633 0.4856 1.2024 0.027 Uiso 1 1 calc R . .
C39 C 0.5328(4) 0.5232(3) 1.1583(2) 0.0201(11) Uani 1 1 d . . .
C40 C 0.4612(4) 0.5038(3) 1.1099(2) 0.0181(11) Uani 1 1 d . . .
C41 C 0.7281(6) 0.3504(4) 1.1595(3) 0.0541(11) Uani 1 1 d U . .
C42 C 0.7273(6) 0.2744(4) 1.1274(3) 0.0556(13) Uani 1 1 d U . .
H42A H 0.6565 0.2499 1.1324 0.083 Uiso 1 1 calc R . .
H42B H 0.7835 0.2411 1.1441 0.083 Uiso 1 1 calc R . .
H42C H 0.7413 0.2826 1.0848 0.083 Uiso 1 1 calc R . .
C43 C 0.7254(6) 0.3373(4) 1.2275(3) 0.0563(13) Uani 1 1 d U . .
H43A H 0.7338 0.3865 1.2481 0.085 Uiso 1 1 calc R . .
H43B H 0.7846 0.3029 1.2389 0.085 Uiso 1 1 calc R . .
H43C H 0.6562 0.3141 1.2387 0.085 Uiso 1 1 calc R . .
C44 C 0.8348(5) 0.3918(4) 1.1443(3) 0.0563(13) Uani 1 1 d U . .
H44A H 0.8379 0.4018 1.1013 0.084 Uiso 1 1 calc R . .
H44B H 0.8960 0.3594 1.1559 0.084 Uiso 1 1 calc R . .
H44C H 0.8382 0.4405 1.1661 0.084 Uiso 1 1 calc R . .
C45 C 0.5170(4) 0.5977(3) 1.1949(2) 0.0249(8) Uani 1 1 d U . .
C46 C 0.5954(4) 0.6027(3) 1.2480(2) 0.0286(10) Uani 1 1 d U . .
H46A H 0.6700 0.6023 1.2333 0.043 Uiso 1 1 calc R . .
H46B H 0.5840 0.5586 1.2745 0.043 Uiso 1 1 calc R . .
H46C H 0.5821 0.6503 1.2702 0.043 Uiso 1 1 calc R . .
C47 C 0.5386(4) 0.6676(3) 1.1546(2) 0.0243(9) Uani 1 1 d U . .
H47A H 0.6146 0.6676 1.1421 0.037 Uiso 1 1 calc R . .
H47B H 0.5230 0.7148 1.1767 0.037 Uiso 1 1 calc R . .
H47C H 0.4920 0.6649 1.1192 0.037 Uiso 1 1 calc R . .
C48 C 0.4011(4) 0.6022(3) 1.2202(2) 0.0261(9) Uani 1 1 d U . .
H48A H 0.3928 0.6496 1.2432 0.039 Uiso 1 1 calc R . .
H48B H 0.3879 0.5579 1.2462 0.039 Uiso 1 1 calc R . .
H48C H 0.3491 0.6018 1.1872 0.039 Uiso 1 1 calc R . .
C49 C 0.8130(19) 0.5013(14) 0.9577(11) 0.058(6) Uiso 0.30 1 d P . .
H49A H 0.7907 0.5462 0.9818 0.069 Uiso 0.30 1 calc PR . .
H49B H 0.8883 0.4881 0.9686 0.069 Uiso 0.30 1 calc PR . .

loop_
_atom_site_aniso_label
_atom_site_aniso_U_11
_atom_site_aniso_U_22
_atom_site_aniso_U_33
_atom_site_aniso_U_23
_atom_site_aniso_U_13
_atom_site_aniso_U_12
Fe1 0.0191(3) 0.0182(4) 0.0166(3) 0.0006(3) 0.0001(3) -0.0002(3)
Fe2 0.0228(4) 0.0175(4) 0.0141(3) -0.0003(3) 0.0013(3) 0.0013(3)
Cl1 0.0194(6) 0.0371(8) 0.0503(8) 0.0100(8) 0.0038(6) 0.0048(6)
Cl2 0.0295(7) 0.0344(8) 0.0284(7) 0.0038(6) 0.0096(6) -0.0017(6)
O1 0.0232(17) 0.0233(19) 0.0187(16) 0.0004(14) 0.0008(15) -0.0059(16)
O2 0.0317(18) 0.0165(18) 0.0157(15) -0.0036(13) -0.0052(14) 0.0058(16)
O3 0.0269(17) 0.0157(17) 0.0174(15) 0.0014(14) 0.0012(14) 0.0008(14)
O4 0.0254(17) 0.0165(18) 0.0217(17) -0.0032(15) 0.0022(15) 0.0043(16)
N1 0.019(2) 0.019(2) 0.0154(19) -0.0035(17) 0.0002(16) 0.0022(16)
N2 0.022(2) 0.016(2) 0.016(2) 0.0007(18) 0.0001(16) 0.0019(17)
C1 0.027(2) 0.016(3) 0.021(3) -0.003(2) -0.006(2) 0.000(2)
C2 0.056(4) 0.016(3) 0.013(2) 0.000(2) -0.002(2) 0.009(3)
C3 0.031(3) 0.015(3) 0.017(3) -0.001(2) -0.003(2) -0.003(2)
C4 0.031(3) 0.030(3) 0.019(3) -0.003(2) 0.000(2) -0.003(2)
C5 0.020(3) 0.040(4) 0.030(3) -0.011(3) 0.002(2) 0.005(2)
C6 0.027(3) 0.027(3) 0.031(3) -0.003(3) -0.004(2) 0.002(2)
C7 0.029(3) 0.022(3) 0.025(3) 0.003(2) -0.001(2) 0.003(2)
C8 0.018(2) 0.019(3) 0.019(2) -0.008(2) -0.003(2) -0.0061(19)
C9 0.020(3) 0.022(3) 0.015(2) -0.004(2) -0.0031(19) 0.005(2)
C10 0.017(2) 0.018(3) 0.028(3) -0.004(2) -0.002(2) -0.002(2)
C11 0.020(2) 0.019(3) 0.017(2) 0.000(2) 0.001(2) 0.002(2)
C12 0.019(2) 0.023(3) 0.029(3) -0.003(2) 0.001(2) -0.004(2)
C13 0.025(3) 0.020(3) 0.023(3) 0.000(2) 0.003(2) 0.000(2)
C14 0.026(3) 0.022(3) 0.019(3) -0.002(2) 0.004(2) 0.000(2)
C15 0.022(2) 0.016(3) 0.021(2) -0.002(2) 0.000(2) -0.001(2)
C16 0.016(2) 0.022(3) 0.021(2) 0.002(2) 0.001(2) 0.004(2)
C17 0.040(3) 0.020(3) 0.029(3) -0.003(2) 0.011(3) -0.003(3)
C18 0.046(4) 0.026(4) 0.053(4) 0.011(3) 0.019(3) -0.003(3)
C19 0.032(3) 0.036(4) 0.049(4) -0.005(3) 0.017(3) -0.011(3)
C20 0.052(4) 0.059(5) 0.033(3) 0.002(3) 0.015(3) -0.023(3)
C21 0.032(3) 0.017(3) 0.017(2) -0.001(2) -0.001(2) -0.002(2)
C22 0.027(3) 0.026(3) 0.030(3) -0.006(2) -0.009(2) -0.003(2)
C23 0.036(3) 0.019(3) 0.021(3) -0.003(2) -0.002(2) 0.002(2)
C24 0.043(3) 0.023(3) 0.019(2) 0.004(2) -0.008(2) -0.006(3)
C25 0.0448(15) 0.0297(14) 0.0187(12) -0.0035(11) -0.0007(12) -0.0123(12)
C26 0.0463(14) 0.0317(14) 0.0203(12) -0.0028(11) -0.0012(11) -0.0133(12)
C27 0.0484(14) 0.0340(13) 0.0229(11) -0.0026(10) -0.0017(10) -0.0157(11)
C28 0.0512(15) 0.0381(14) 0.0267(12) -0.0017(11) -0.0026(12) -0.0181(12)
C29 0.0535(15) 0.0395(15) 0.0285(13) -0.0018(12) -0.0016(12) -0.0196(12)
C30 0.0538(15) 0.0381(14) 0.0269(13) -0.0024(12) -0.0004(12) -0.0193(12)
C31 0.0513(15) 0.0348(14) 0.0235(12) -0.0032(11) -0.0004(11) -0.0169(12)
C32 0.0480(14) 0.0323(13) 0.0214(11) -0.0034(10) -0.0007(10) -0.0152(11)
C33 0.0454(14) 0.0301(14) 0.0190(12) -0.0036(11) -0.0004(11) -0.0126(12)
C34 0.031(3) 0.014(3) 0.019(3) -0.002(2) 0.003(2) 0.000(2)
C35 0.027(3) 0.010(3) 0.021(3) 0.003(2) 0.003(2) -0.0008(19)
C36 0.030(3) 0.021(3) 0.026(3) -0.006(2) 0.002(2) 0.004(2)
C37 0.024(3) 0.029(3) 0.032(3) 0.000(2) -0.007(2) 0.007(2)
C38 0.027(3) 0.019(3) 0.023(3) 0.002(2) -0.004(2) 0.004(2)
C39 0.026(3) 0.014(3) 0.021(3) -0.001(2) 0.004(2) -0.006(2)
C40 0.020(2) 0.018(3) 0.015(2) 0.002(2) 0.0011(19) 0.000(2)
C41 0.058(2) 0.048(2) 0.056(2) -0.018(2) -0.026(2) 0.024(2)
C42 0.060(3) 0.048(3) 0.059(3) -0.017(2) -0.027(2) 0.026(2)
C43 0.063(3) 0.049(3) 0.056(3) -0.013(2) -0.027(2) 0.025(2)
C44 0.056(3) 0.053(3) 0.059(3) -0.019(2) -0.023(2) 0.023(2)
C45 0.0323(17) 0.0215(17) 0.0209(16) -0.0024(14) -0.0020(14) -0.0027(14)
C46 0.035(2) 0.025(2) 0.025(2) -0.0028(18) -0.0060(18) -0.0008(18)
C47 0.032(2) 0.020(2) 0.0213(19) -0.0016(18) -0.0018(17) -0.0044(17)
C48 0.034(2) 0.022(2) 0.0216(19) -0.0041(17) 0.0031(18) -0.0035(18)

loop_
_atom_type_symbol
_atom_type_description
_atom_type_scat_dispersion_real
_atom_type_scat_dispersion_imag
_atom_type_scat_source
C C 0.0033 0.0016 'International Tables Vol C Tables 4.2.6.8 and 6.1.1.4'
H H 0.0000 0.0000 'International Tables Vol C Tables 4.2.6.8 and 6.1.1.4'
N N 0.0061 0.0033 'International Tables Vol C Tables 4.2.6.8 and 6.1.1.4'
O O 0.0106 0.0060 'International Tables Vol C Tables 4.2.6.8 and 6.1.1.4'
Cl Cl 0.1484 0.1585 'International Tables Vol C Tables 4.2.6.8 and 6.1.1.4'
Fe Fe 0.3463 0.8444 'International Tables Vol C Tables 4.2.6.8 and 6.1.1.4'

loop_
_geom_angle_atom_site_label_1
_geom_angle_atom_site_label_2
_geom_angle_atom_site_label_3
_geom_angle
_geom_angle_site_symmetry_1
_geom_angle_site_symmetry_3
_geom_angle_publ_flag
O1 Fe1 O3 102.11(14) . . ?
O1 Fe1 O2 148.54(13) . . ?
O3 Fe1 O2 74.98(13) . . ?
O1 Fe1 N1 86.76(15) . . ?
O3 Fe1 N1 139.53(14) . . ?
O2 Fe1 N1 77.34(14) . . ?
O1 Fe1 Cl1 103.41(11) . . ?
O3 Fe1 Cl1 102.54(10) . . ?
O2 Fe1 Cl1 107.81(11) . . ?
N1 Fe1 Cl1 113.77(11) . . ?
O4 Fe2 O2 98.83(14) . . ?
O4 Fe2 O3 137.72(14) . . ?
O2 Fe2 O3 75.11(12) . . ?
O4 Fe2 N2 86.68(15) . . ?
O2 Fe2 N2 142.77(14) . . ?
O3 Fe2 N2 76.31(14) . . ?
O4 Fe2 Cl2 110.08(11) . . ?
O2 Fe2 Cl2 104.66(11) . . ?
O3 Fe2 Cl2 111.93(10) . . ?
N2 Fe2 Cl2 107.86(12) . . ?
C16 O1 Fe1 136.5(3) . . ?
C1 O2 Fe2 128.7(3) . . ?
C1 O2 Fe1 122.0(3) . . ?
Fe2 O2 Fe1 105.38(14) . . ?
C25 O3 Fe1 133.3(3) . . ?
C25 O3 Fe2 122.2(3) . . ?
Fe1 O3 Fe2 104.03(14) . . ?
C40 O4 Fe2 136.2(3) . . ?
C10 N1 C9 118.2(4) . . ?
C10 N1 Fe1 127.1(3) . . ?
C9 N1 Fe1 113.7(3) . . ?
C34 N2 C33 120.1(4) . . ?
C34 N2 Fe2 126.2(3) . . ?
C33 N2 Fe2 113.3(3) . . ?
O2 C1 C2 111.3(4) . . ?
O2 C1 C9 107.5(4) . . ?
C2 C1 C9 105.1(4) . . ?
O2 C1 H1 110.9 . . ?
C2 C1 H1 110.9 . . ?
C9 C1 H1 110.9 . . ?
C3 C2 C1 103.9(4) . . ?
C3 C2 H2A 111.0 . . ?
C1 C2 H2A 111.0 . . ?
C3 C2 H2B 111.0 . . ?
C1 C2 H2B 111.0 . . ?
H2A C2 H2B 109.0 . . ?
C4 C3 C8 119.1(5) . . ?
C4 C3 C2 130.0(5) . . ?
C8 C3 C2 110.8(4) . . ?
C5 C4 C3 119.5(5) . . ?
C5 C4 H4 120.3 . . ?
C3 C4 H4 120.3 . . ?
C4 C5 C6 120.6(5) . . ?
C4 C5 H5 119.7 . . ?
C6 C5 H5 119.7 . . ?
C5 C6 C7 120.9(5) . . ?
C5 C6 H6 119.6 . . ?
C7 C6 H6 119.6 . . ?
C8 C7 C6 118.0(5) . . ?
C8 C7 H7 121.0 . . ?
C6 C7 H7 121.0 . . ?
C7 C8 C3 121.9(5) . . ?
C7 C8 C9 128.4(5) . . ?
C3 C8 C9 109.3(4) . . ?
N1 C9 C8 114.5(4) . . ?
N1 C9 C1 108.7(4) . . ?
C8 C9 C1 102.9(4) . . ?
N1 C9 H9 110.2 . . ?
C8 C9 H9 110.2 . . ?
C1 C9 H9 110.2 . . ?
N1 C10 C11 125.2(5) . . ?
N1 C10 H10 117.4 . . ?
C11 C10 H10 117.4 . . ?
C12 C11 C16 121.5(4) . . ?
C12 C11 C10 116.1(5) . . ?
C16 C11 C10 122.4(4) . . ?
C13 C12 C11 120.1(5) . . ?
C13 C12 H12 119.9 . . ?
C11 C12 H12 119.9 . . ?
C14 C13 C12 117.2(5) . . ?
C14 C13 C17 123.1(4) . . ?
C12 C13 C17 119.8(5) . . ?
C13 C14 C15 124.9(5) . . ?
C13 C14 H14 117.5 . . ?
C15 C14 H14 117.5 . . ?
C14 C15 C16 117.0(5) . . ?
C14 C15 C21 121.1(4) . . ?
C16 C15 C21 121.8(4) . . ?
O1 C16 C11 120.8(4) . . ?
O1 C16 C15 120.2(4) . . ?
C11 C16 C15 119.0(4) . . ?
C19 C17 C20 108.5(5) . . ?
C19 C17 C18 108.8(5) . . ?
C20 C17 C18 108.8(5) . . ?
C19 C17 C13 109.3(5) . . ?
C20 C17 C13 111.5(5) . . ?
C18 C17 C13 110.0(4) . . ?
C17 C18 H18A 109.5 . . ?
C17 C18 H18B 109.5 . . ?
H18A C18 H18B 109.5 . . ?
C17 C18 H18C 109.5 . . ?
H18A C18 H18C 109.5 . . ?
H18B C18 H18C 109.5 . . ?
C17 C19 H19A 109.5 . . ?
C17 C19 H19B 109.5 . . ?
H19A C19 H19B 109.5 . . ?
C17 C19 H19C 109.5 . . ?
H19A C19 H19C 109.5 . . ?
H19B C19 H19C 109.5 . . ?
C17 C20 H20A 109.5 . . ?
C17 C20 H20B 109.5 . . ?
H20A C20 H20B 109.5 . . ?
C17 C20 H20C 109.5 . . ?
H20A C20 H20C 109.5 . . ?
H20B C20 H20C 109.5 . . ?
C23 C21 C15 109.4(4) . . ?
C23 C21 C24 106.1(4) . . ?
C15 C21 C24 112.1(4) . . ?
C23 C21 C22 111.4(4) . . ?
C15 C21 C22 110.2(4) . . ?
C24 C21 C22 107.6(4) . . ?
C21 C22 H22A 109.5 . . ?
C21 C22 H22B 109.5 . . ?
H22A C22 H22B 109.5 . . ?
C21 C22 H22C 109.5 . . ?
H22A C22 H22C 109.5 . . ?
H22B C22 H22C 109.5 . . ?
C21 C23 H23A 109.5 . . ?
C21 C23 H23B 109.5 . . ?
H23A C23 H23B 109.5 . . ?
C21 C23 H23C 109.5 . . ?
H23A C23 H23C 109.5 . . ?
H23B C23 H23C 109.5 . . ?
C21 C24 H24A 109.5 . . ?
C21 C24 H24B 109.5 . . ?
H24A C24 H24B 109.5 . . ?
C21 C24 H24C 109.5 . . ?
H24A C24 H24C 109.5 . . ?
H24B C24 H24C 109.5 . . ?
O3 C25 C26 111.4(5) . . ?
O3 C25 C33 107.5(4) . . ?
C26 C25 C33 104.3(4) . . ?
O3 C25 H25 111.1 . . ?
C26 C25 H25 111.1 . . ?
C33 C25 H25 111.1 . . ?
C27 C26 C25 104.4(4) . . ?
C27 C26 H26A 110.9 . . ?
C25 C26 H26A 110.9 . . ?
C27 C26 H26B 110.9 . . ?
C25 C26 H26B 110.9 . . ?
H26A C26 H26B 108.9 . . ?
C28 C27 C32 119.6(5) . . ?
C28 C27 C26 129.6(5) . . ?
C32 C27 C26 110.8(5) . . ?
C27 C28 C29 119.1(6) . . ?
C27 C28 H28 120.4 . . ?
C29 C28 H28 120.4 . . ?
C30 C29 C28 120.7(6) . . ?
C30 C29 H29 119.6 . . ?
C28 C29 H29 119.6 . . ?
C29 C30 C31 120.5(6) . . ?
C29 C30 H30 119.7 . . ?
C31 C30 H30 119.7 . . ?
C32 C31 C30 118.4(6) . . ?
C32 C31 H31 120.8 . . ?
C30 C31 H31 120.8 . . ?
C31 C32 C27 121.5(5) . . ?
C31 C32 C33 128.1(5) . . ?
C27 C32 C33 110.4(5) . . ?
N2 C33 C32 114.5(4) . . ?
N2 C33 C25 108.0(4) . . ?
C32 C33 C25 103.2(5) . . ?
N2 C33 H33 110.3 . . ?
C32 C33 H33 110.3 . . ?
C25 C33 H33 110.3 . . ?
N2 C34 C35 127.3(5) . . ?
N2 C34 H34 116.4 . . ?
C35 C34 H34 116.4 . . ?
C36 C35 C40 120.2(5) . . ?
C36 C35 C34 117.6(4) . . ?
C40 C35 C34 122.1(4) . . ?
C37 C36 C35 122.4(5) . . ?
C37 C36 H36 118.8 . . ?
C35 C36 H36 118.8 . . ?
C36 C37 C38 116.3(5) . . ?
C36 C37 C41 123.7(5) . . ?
C38 C37 C41 120.0(5) . . ?
C39 C38 C37 125.1(5) . . ?
C39 C38 H38 117.5 . . ?
C37 C38 H38 117.5 . . ?
C38 C39 C40 117.3(4) . . ?
C38 C39 C45 121.5(4) . . ?
C40 C39 C45 121.2(4) . . ?
O4 C40 C35 120.6(4) . . ?
O4 C40 C39 120.8(4) . . ?
C35 C40 C39 118.6(4) . . ?
C42 C41 C37 112.5(5) . . ?
C42 C41 C43 109.9(6) . . ?
C37 C41 C43 110.5(5) . . ?
C42 C41 C44 108.2(6) . . ?
C37 C41 C44 107.8(5) . . ?
C43 C41 C44 107.8(5) . . ?
C41 C42 H42A 109.5 . . ?
C41 C42 H42B 109.5 . . ?
H42A C42 H42B 109.5 . . ?
C41 C42 H42C 109.5 . . ?
H42A C42 H42C 109.5 . . ?
H42B C42 H42C 109.5 . . ?
C41 C43 H43A 109.5 . . ?
C41 C43 H43B 109.5 . . ?
H43A C43 H43B 109.5 . . ?
C41 C43 H43C 109.5 . . ?
H43A C43 H43C 109.5 . . ?
H43B C43 H43C 109.5 . . ?
C41 C44 H44A 109.5 . . ?
C41 C44 H44B 109.5 . . ?
H44A C44 H44B 109.5 . . ?
C41 C44 H44C 109.5 . . ?
H44A C44 H44C 109.5 . . ?
H44B C44 H44C 109.5 . . ?
C46 C45 C47 107.4(4) . . ?
C46 C45 C48 107.4(4) . . ?
C47 C45 C48 109.6(4) . . ?
C46 C45 C39 112.2(4) . . ?
C47 C45 C39 109.4(4) . . ?
C48 C45 C39 110.7(4) . . ?
C45 C46 H46A 109.5 . . ?
C45 C46 H46B 109.5 . . ?
H46A C46 H46B 109.5 . . ?
C45 C46 H46C 109.5 . . ?
H46A C46 H46C 109.5 . . ?
H46B C46 H46C 109.5 . . ?
C45 C47 H47A 109.5 . . ?
C45 C47 H47B 109.5 . . ?
H47A C47 H47B 109.5 . . ?
C45 C47 H47C 109.5 . . ?
H47A C47 H47C 109.5 . . ?
H47B C47 H47C 109.5 . . ?
C45 C48 H48A 109.5 . . ?
C45 C48 H48B 109.5 . . ?
H48A C48 H48B 109.5 . . ?
C45 C48 H48C 109.5 . . ?
H48A C48 H48C 109.5 . . ?
H48B C48 H48C 109.5 . . ?
Cl3 C49 Cl4 109.2(14) . . ?
Cl3 C49 H49A 109.8 . . ?
Cl4 C49 H49A 109.8 . . ?
Cl3 C49 H49B 109.8 . . ?
Cl4 C49 H49B 109.8 . . ?
H49A C49 H49B 108.3 . . ?

loop_
_geom_bond_atom_site_label_1
_geom_bond_atom_site_label_2
_geom_bond_distance
_geom_bond_site_symmetry_2
_geom_bond_publ_flag
Fe1 O1 1.874(3) . ?
Fe1 O3 1.971(3) . ?
Fe1 O2 2.008(3) . ?
Fe1 N1 2.078(4) . ?
Fe1 Cl1 2.2056(14) . ?
Fe2 O4 1.882(3) . ?
Fe2 O2 1.950(3) . ?
Fe2 O3 2.023(3) . ?
Fe2 N2 2.086(4) . ?
Fe2 Cl2 2.2189(15) . ?
Cl3 C49 1.69(2) . ?
Cl4 C49 1.77(2) . ?
O1 C16 1.335(6) . ?
O2 C1 1.431(5) . ?
O3 C25 1.422(6) . ?
O4 C40 1.336(6) . ?
N1 C10 1.289(6) . ?
N1 C9 1.475(6) . ?
N2 C34 1.279(6) . ?
N2 C33 1.464(6) . ?
C1 C2 1.530(7) . ?
C1 C9 1.541(7) . ?
C1 H1 1.0000 . ?
C2 C3 1.500(7) . ?
C2 H2A 0.9900 . ?
C2 H2B 0.9900 . ?
C3 C4 1.383(7) . ?
C3 C8 1.399(7) . ?
C4 C5 1.382(7) . ?
C4 H4 0.9500 . ?
C5 C6 1.384(8) . ?
C5 H5 0.9500 . ?
C6 C7 1.388(7) . ?
C6 H6 0.9500 . ?
C7 C8 1.375(7) . ?
C7 H7 0.9500 . ?
C8 C9 1.521(6) . ?
C9 H9 1.0000 . ?
C10 C11 1.458(7) . ?
C10 H10 0.9500 . ?
C11 C12 1.401(7) . ?
C11 C16 1.412(7) . ?
C12 C13 1.399(7) . ?
C12 H12 0.9500 . ?
C13 C14 1.388(7) . ?
C13 C17 1.545(7) . ?
C14 C15 1.402(7) . ?
C14 H14 0.9500 . ?
C15 C16 1.413(7) . ?
C15 C21 1.531(7) . ?
C17 C19 1.531(8) . ?
C17 C20 1.536(8) . ?
C17 C18 1.545(8) . ?
C18 H18A 0.9800 . ?
C18 H18B 0.9800 . ?
C18 H18C 0.9800 . ?
C19 H19A 0.9800 . ?
C19 H19B 0.9800 . ?
C19 H19C 0.9800 . ?
C20 H20A 0.9800 . ?
C20 H20B 0.9800 . ?
C20 H20C 0.9800 . ?
C21 C23 1.519(7) . ?
C21 C24 1.541(6) . ?
C21 C22 1.546(7) . ?
C22 H22A 0.9800 . ?
C22 H22B 0.9800 . ?
C22 H22C 0.9800 . ?
C23 H23A 0.9800 . ?
C23 H23B 0.9800 . ?
C23 H23C 0.9800 . ?
C24 H24A 0.9800 . ?
C24 H24B 0.9800 . ?
C24 H24C 0.9800 . ?
C25 C26 1.532(7) . ?
C25 C33 1.568(7) . ?
C25 H25 1.0000 . ?
C26 C27 1.489(7) . ?
C26 H26A 0.9900 . ?
C26 H26B 0.9900 . ?
C27 C28 1.386(8) . ?
C27 C32 1.397(8) . ?
C28 C29 1.412(8) . ?
C28 H28 0.9500 . ?
C29 C30 1.377(8) . ?
C29 H29 0.9500 . ?
C30 C31 1.399(8) . ?
C30 H30 0.9500 . ?
C31 C32 1.394(8) . ?
C31 H31 0.9500 . ?
C32 C33 1.497(8) . ?
C33 H33 1.0000 . ?
C34 C35 1.437(7) . ?
C34 H34 0.9500 . ?
C35 C36 1.409(7) . ?
C35 C40 1.417(7) . ?
C36 C37 1.365(7) . ?
C36 H36 0.9500 . ?
C37 C38 1.417(7) . ?
C37 C41 1.537(8) . ?
C38 C39 1.378(7) . ?
C38 H38 0.9500 . ?
C39 C40 1.439(7) . ?
C39 C45 1.547(7) . ?
C41 C42 1.508(9) . ?
C41 C43 1.539(9) . ?
C41 C44 1.541(10) . ?
C42 H42A 0.9800 . ?
C42 H42B 0.9800 . ?
C42 H42C 0.9800 . ?
C43 H43A 0.9800 . ?
C43 H43B 0.9800 . ?
C43 H43C 0.9800 . ?
C44 H44A 0.9800 . ?
C44 H44B 0.9800 . ?
C44 H44C 0.9800 . ?
C45 C46 1.537(7) . ?
C45 C47 1.539(7) . ?
C45 C48 1.544(7) . ?
C46 H46A 0.9800 . ?
C46 H46B 0.9800 . ?
C46 H46C 0.9800 . ?
C47 H47A 0.9800 . ?
C47 H47B 0.9800 . ?
C47 H47C 0.9800 . ?
C48 H48A 0.9800 . ?
C48 H48B 0.9800 . ?
C48 H48C 0.9800 . ?
C49 H49A 0.9900 . ?
C49 H49B 0.9900 . ?
